data_4033475
loop_
_publ_author_name
'Baek, Yonghyeon'
'Maeng, Chanyoung'
'Kim, Hyunseok'
'Lee, Phil Ho'

_publ_section_title
;
 Regioselective Synthesis of Indolopyrazines through a Sequential
 Rhodium-Catalyzed Formal [3+3] Cycloaddition and Aromatization Reaction
 of Diazoindolinimines with Azirines.
;
_journal_issue 4
_journal_name_full 'The Journal of organic chemistry'
_journal_page_first 2349
_journal_page_last 2360
_journal_paper_doi 10.1021/acs.joc.8b00115
_journal_volume 83
_journal_year 2018
_chemical_formula_sum 'C22 H22 N4 O5'
_chemical_formula_weight 422.43
_chemical_name_common MCY-328
_space_group_crystal_system triclinic
_space_group_IT_number 2
_space_group_name_Hall '-P 1'
_space_group_name_H-M_alt 'P -1'
_symmetry_space_group_name_Hall '-P 1'
_symmetry_space_group_name_H-M 'P -1'
_atom_sites_solution_hydrogens mixed
_cell_angle_alpha 82.5800(11)
_cell_angle_beta 89.9930(12)
_cell_angle_gamma 73.8609(12)
_cell_formula_units_Z 2
_cell_length_a 7.0232(9)
_cell_length_b 8.8151(11)
_cell_length_c 17.845(2)
_cell_measurement_reflns_used 8548
_cell_measurement_temperature 296.(2)
_cell_measurement_theta_max 28.2862
_cell_measurement_theta_min 2.8234
_cell_volume 1051.6(2)
_computing_cell_refinement 'SAINT V8.34A (Bruker AXS Inc., 2013)'
_computing_data_collection 'Bruker Instrument Service v2013.12.0.0'
_computing_data_reduction 'SAINT V8.34A (Bruker AXS Inc., 2013)'
_computing_structure_refinement 'SHELXL-2013 (Sheldrick, 2013)'
_diffrn_ambient_temperature 296.(2)
_diffrn_detector_area_resol_mean 8.3333
_diffrn_measured_fraction_theta_full 0.998
_diffrn_measured_fraction_theta_max 0.998
_diffrn_measurement_device_type 'Bruker APEX-II CCD'
_diffrn_measurement_method '\f and \w scans'
_diffrn_radiation_wavelength 0.71073
_diffrn_reflns_av_R_equivalents 0.0303
_diffrn_reflns_av_unetI/netI 0.0195
_diffrn_reflns_limit_h_max 8
_diffrn_reflns_limit_h_min -8
_diffrn_reflns_limit_k_max 10
_diffrn_reflns_limit_k_min -10
_diffrn_reflns_limit_l_max 21
_diffrn_reflns_limit_l_min -21
_diffrn_reflns_number 24651
_diffrn_reflns_theta_full 25.25
_diffrn_reflns_theta_max 25.25
_diffrn_reflns_theta_min 2.82
_exptl_absorpt_coefficient_mu 0.097
_exptl_absorpt_correction_T_max 0.99
_exptl_absorpt_correction_T_min 0.93
_exptl_absorpt_correction_type multi-scan
_exptl_absorpt_process_details 'SADABS V2012/1 (Bruker AXS Inc.)'
_exptl_crystal_colour colourless
_exptl_crystal_density_diffrn 1.334
_exptl_crystal_density_method 'not measured'
_exptl_crystal_description plate
_exptl_crystal_F_000 444
_exptl_crystal_size_max 0.180
_exptl_crystal_size_mid 0.180
_exptl_crystal_size_min 0.060
_refine_diff_density_max 0.276
_refine_diff_density_min -0.330
_refine_ls_extinction_method none
_refine_ls_goodness_of_fit_ref 1.024
_refine_ls_hydrogen_treatment mixed
_refine_ls_matrix_type full
_refine_ls_number_parameters 290
_refine_ls_number_reflns 3815
_refine_ls_number_restraints 8
_refine_ls_restrained_S_all 1.183
_refine_ls_R_factor_all 0.0510
_refine_ls_R_factor_gt 0.0404
_refine_ls_shift/su_max 0.000
_refine_ls_shift/su_mean 0.000
_refine_ls_structure_factor_coef Fsqd
_refine_ls_weighting_details 'w=1/[\s^2^(Fo^2^)+(0.0427P)^2^+0.3906P] where P=(Fo^2^+2Fc^2^)/3'
_refine_ls_weighting_scheme calc
_refine_ls_wR_factor_gt 0.0972
_refine_ls_wR_factor_ref 0.1047
_reflns_number_gt 3169
_reflns_number_total 3815
_reflns_threshold_expression 'I > 2\s(I)'
_cod_data_source_file jo8b00115_si_001.cif
_cod_data_source_block I
_cod_depositor_comments 'Adding full bibliography for 4033474--4033476.cif.'
_cod_database_code 4033475

loop_
_space_group_symop_operation_xyz
'x, y, z'
'-x, -y, -z'

loop_
_atom_site_type_symbol
_atom_site_label
_atom_site_fract_x
_atom_site_fract_y
_atom_site_fract_z
_atom_site_U_iso_or_equiv
_atom_site_adp_type
_atom_site_calc_flag
_atom_site_refinement_flags_adp
_atom_site_refinement_flags_posn
_atom_site_occupancy
C C1 0.7160(3) -0.0197(2) 0.08989(9) 0.0477(4) Uani d . . 1
C C2 0.6330(3) -0.1022(2) 0.14539(10) 0.0516(4) Uani d . . 1
H H2 0.5927 -0.1898 0.1355 0.062 Uiso calc U R 1
C C3 0.6108(2) -0.0522(2) 0.21596(9) 0.0429(4) Uani d . . 1
H H3 0.5531 -0.1057 0.2537 0.051 Uiso calc U R 1
C C4 0.6739(2) 0.07752(18) 0.23122(9) 0.0347(3) Uani d . . 1
C C5 0.7596(3) 0.1562(2) 0.17352(10) 0.0447(4) Uani d . . 1
H H5 0.8042 0.242 0.1832 0.054 Uiso calc U R 1
C C6 0.7793(3) 0.1091(2) 0.10260(10) 0.0503(4) Uani d . . 1
H H6 0.8343 0.1633 0.0642 0.06 Uiso calc U R 1
C C7 0.6623(2) 0.12497(17) 0.30821(8) 0.0320(3) Uani d . . 1
C C8 0.6211(2) 0.28518(17) 0.32081(8) 0.0334(3) Uani d . . 1
C C9 0.5366(2) 0.42490(18) 0.26049(9) 0.0374(4) Uani d . . 1
C C10 0.2619(3) 0.5298(2) 0.16475(10) 0.0484(4) Uani d . . 1
C C11 0.0929(3) 0.4606(3) 0.14838(14) 0.0785(7) Uani d . . 1
H H11A 0.1463 0.3557 0.1347 0.118 Uiso calc U R 1
H H11B 0.0095 0.5277 0.1075 0.118 Uiso calc U R 1
H H11C 0.0163 0.4548 0.1927 0.118 Uiso calc U R 1
C C12 0.3890(4) 0.5386(3) 0.09670(11) 0.0687(6) Uani d . . 1
H H12A 0.5025 0.5711 0.1103 0.103 Uiso calc U R 1
H H12B 0.3129 0.6146 0.0567 0.103 Uiso calc U R 1
H H12C 0.4322 0.4357 0.0799 0.103 Uiso calc U R 1
C C13 0.1853(3) 0.6878(2) 0.19524(12) 0.0662(6) Uani d . . 1
H H13A 0.1156 0.6727 0.2406 0.099 Uiso calc U R 1
H H13B 0.0968 0.763 0.1581 0.099 Uiso calc U R 1
H H13C 0.2949 0.7275 0.2062 0.099 Uiso calc U R 1
C C14 0.6932(2) 0.20920(17) 0.44444(8) 0.0330(3) Uani d . . 1
C C15 0.7181(2) 0.04709(17) 0.43476(8) 0.0311(3) Uani d . . 1
C C16 0.7614(2) -0.04399(18) 0.50890(9) 0.0349(3) Uani d . . 1
C C17 0.7986(2) -0.2057(2) 0.53704(10) 0.0442(4) Uani d . . 1
H H17 0.7984 -0.2806 0.5048 0.053 Uiso calc U R 1
C C18 0.8356(3) -0.2510(2) 0.61377(10) 0.0516(5) Uani d . . 1
H H18 0.8607 -0.358 0.6334 0.062 Uiso calc U R 1
C C19 0.8359(3) -0.1393(2) 0.66230(10) 0.0535(5) Uani d . . 1
H H19 0.8601 -0.1735 0.7138 0.064 Uiso calc U R 1
C C20 0.8015(2) 0.0204(2) 0.63622(9) 0.0465(4) Uani d . . 1
H H20 0.8033 0.094 0.669 0.056 Uiso calc U R 1
C C21 0.7639(2) 0.06715(19) 0.55872(9) 0.0372(4) Uani d . . 1
C C22 0.7237(3) 0.3640(2) 0.55049(11) 0.0578(5) Uani d . . 1
H H22A 0.7184 0.4487 0.5102 0.087 Uiso calc U R 1
H H22B 0.8424 0.345 0.5812 0.087 Uiso calc U R 1
H H22C 0.6101 0.3936 0.581 0.087 Uiso calc U R 1
N N1 0.7424(3) -0.0734(3) 0.01496(10) 0.0682(5) Uani d . . 1
N N2 0.64209(18) 0.32961(15) 0.38888(7) 0.0356(3) Uani d . . 1
N N3 0.70659(17) 0.00462(14) 0.36630(7) 0.0328(3) Uani d . . 1
N N4 0.72396(19) 0.21958(15) 0.51888(7) 0.0386(3) Uani d . . 1
O O1 0.7832(3) 0.0150(2) -0.03752(9) 0.0921(6) Uani d . . 1
O O2 0.7207(4) -0.2030(3) 0.00808(10) 0.1174(8) Uani d . . 1
O O3 0.6020(2) 0.53859(15) 0.24964(8) 0.0584(4) Uani d . . 1
O O4 0.37957(16) 0.40677(12) 0.22551(6) 0.0402(3) Uani d . . 1
O O1W 0.8330(3) 0.6459(2) 0.36818(12) 0.1037(6) Uani d U D 1
H H1W 0.780(5) 0.7597(6) 0.359(2) 0.156 Uiso d U D 1
H H2W 0.754(4) 0.600(4) 0.3392(16) 0.156 Uiso d U D 1

loop_
_atom_site_aniso_label
_atom_site_aniso_U_11
_atom_site_aniso_U_22
_atom_site_aniso_U_33
_atom_site_aniso_U_12
_atom_site_aniso_U_13
_atom_site_aniso_U_23
C1 0.0430(9) 0.0580(11) 0.0334(9) 0.0025(8) -0.0030(7) -0.0111(8)
C2 0.0587(11) 0.0517(11) 0.0476(11) -0.0167(9) -0.0029(8) -0.0162(9)
C3 0.0502(10) 0.0455(9) 0.0371(9) -0.0195(8) 0.0023(7) -0.0065(7)
C4 0.0323(8) 0.0349(8) 0.0348(8) -0.0064(6) 0.0003(6) -0.0035(6)
C5 0.0486(10) 0.0423(9) 0.0441(10) -0.0143(8) 0.0085(8) -0.0055(8)
C6 0.0512(10) 0.0542(11) 0.0392(10) -0.0068(8) 0.0100(8) -0.0005(8)
C7 0.0288(7) 0.0336(8) 0.0348(8) -0.0109(6) 0.0011(6) -0.0043(6)
C8 0.0299(7) 0.0344(8) 0.0368(8) -0.0110(6) 0.0000(6) -0.0035(6)
C9 0.0412(9) 0.0343(8) 0.0374(9) -0.0121(7) 0.0013(7) -0.0040(7)
C10 0.0525(10) 0.0461(10) 0.0406(10) -0.0104(8) -0.0098(8) 0.0083(8)
C11 0.0708(14) 0.0840(16) 0.0781(16) -0.0290(12) -0.0339(12) 0.0150(13)
C12 0.0929(16) 0.0652(13) 0.0422(11) -0.0176(12) 0.0008(10) 0.0043(10)
C13 0.0631(13) 0.0516(12) 0.0683(14) 0.0044(10) -0.0049(10) 0.0034(10)
C14 0.0284(7) 0.0359(8) 0.0343(8) -0.0079(6) 0.0015(6) -0.0058(7)
C15 0.0256(7) 0.0334(8) 0.0344(8) -0.0084(6) 0.0023(6) -0.0042(6)
C16 0.0278(7) 0.0413(9) 0.0351(8) -0.0107(6) 0.0041(6) -0.0016(7)
C17 0.0418(9) 0.0440(9) 0.0462(10) -0.0145(7) 0.0035(7) 0.0017(8)
C18 0.0459(10) 0.0542(11) 0.0498(11) -0.0144(8) 0.0009(8) 0.0124(9)
C19 0.0426(10) 0.0761(13) 0.0365(9) -0.0156(9) -0.0004(7) 0.0100(9)
C20 0.0393(9) 0.0650(12) 0.0350(9) -0.0141(8) 0.0019(7) -0.0071(8)
C21 0.0271(7) 0.0475(9) 0.0358(8) -0.0092(6) 0.0027(6) -0.0043(7)
C22 0.0706(13) 0.0500(11) 0.0521(11) -0.0094(9) -0.0088(9) -0.0203(9)
N1 0.0611(11) 0.0888(14) 0.0426(10) 0.0045(10) -0.0033(8) -0.0216(10)
N2 0.0347(7) 0.0332(7) 0.0388(7) -0.0087(5) -0.0008(5) -0.0060(6)
N3 0.0319(6) 0.0324(7) 0.0349(7) -0.0101(5) 0.0021(5) -0.0043(5)
N4 0.0406(7) 0.0402(7) 0.0349(7) -0.0090(6) -0.0001(6) -0.0098(6)
O1 0.0943(12) 0.1328(16) 0.0389(9) -0.0142(11) 0.0100(8) -0.0129(9)
O2 0.182(2) 0.1081(16) 0.0701(12) -0.0356(15) 0.0132(12) -0.0532(11)
O3 0.0701(9) 0.0443(7) 0.0644(9) -0.0302(6) -0.0160(7) 0.0109(6)
O4 0.0428(6) 0.0368(6) 0.0394(6) -0.0128(5) -0.0070(5) 0.0042(5)
O1W 0.1213(13) 0.0683(9) 0.1177(13) -0.0176(9) -0.0531(10) -0.0181(9)

loop_
_atom_type_symbol
_atom_type_description
_atom_type_scat_dispersion_real
_atom_type_scat_dispersion_imag
_atom_type_scat_source
C C 0.0033 0.0016 'International Tables Vol C Tables 4.2.6.8 and 6.1.1.4'
H H 0.0000 0.0000 'International Tables Vol C Tables 4.2.6.8 and 6.1.1.4'
N N 0.0061 0.0033 'International Tables Vol C Tables 4.2.6.8 and 6.1.1.4'
O O 0.0106 0.0060 'International Tables Vol C Tables 4.2.6.8 and 6.1.1.4'

loop_
_geom_angle_atom_site_label_1
_geom_angle_atom_site_label_2
_geom_angle_atom_site_label_3
_geom_angle
C6 C1 C2 122.26(16)
C6 C1 N1 118.67(18)
C2 C1 N1 119.05(18)
C1 C2 C3 118.74(17)
C1 C2 H2 120.6
C3 C2 H2 120.6
C2 C3 C4 120.76(16)
C2 C3 H3 119.6
C4 C3 H3 119.6
C3 C4 C5 118.49(15)
C3 C4 C7 120.87(14)
C5 C4 C7 120.52(14)
C6 C5 C4 121.24(16)
C6 C5 H5 119.4
C4 C5 H5 119.4
C1 C6 C5 118.49(16)
C1 C6 H6 120.8
C5 C6 H6 120.8
N3 C7 C8 121.29(13)
N3 C7 C4 116.12(13)
C8 C7 C4 122.44(13)
N2 C8 C7 123.44(14)
N2 C8 C9 112.86(13)
C7 C8 C9 123.59(13)
O3 C9 O4 126.43(15)
O3 C9 C8 122.96(14)
O4 C9 C8 110.53(12)
O4 C10 C12 108.91(15)
O4 C10 C13 109.70(14)
C12 C10 C13 113.38(16)
O4 C10 C11 101.75(14)
C12 C10 C11 111.29(18)
C13 C10 C11 111.16(18)
C10 C11 H11A 109.5
C10 C11 H11B 109.5
H11A C11 H11B 109.5
C10 C11 H11C 109.5
H11A C11 H11C 109.5
H11B C11 H11C 109.5
C10 C12 H12A 109.5
C10 C12 H12B 109.5
H12A C12 H12B 109.5
C10 C12 H12C 109.5
H12A C12 H12C 109.5
H12B C12 H12C 109.5
C10 C13 H13A 109.5
C10 C13 H13B 109.5
H13A C13 H13B 109.5
C10 C13 H13C 109.5
H13A C13 H13C 109.5
H13B C13 H13C 109.5
N2 C14 N4 126.40(14)
N2 C14 C15 123.99(13)
N4 C14 C15 109.58(13)
N3 C15 C14 121.10(13)
N3 C15 C16 132.27(14)
C14 C15 C16 106.58(13)
C17 C16 C21 119.83(15)
C17 C16 C15 134.48(15)
C21 C16 C15 105.69(13)
C18 C17 C16 118.29(17)
C18 C17 H17 120.9
C16 C17 H17 120.9
C17 C18 C19 121.10(17)
C17 C18 H18 119.5
C19 C18 H18 119.5
C20 C19 C18 121.94(16)
C20 C19 H19 119.0
C18 C19 H19 119.0
C19 C20 C21 117.28(17)
C19 C20 H20 121.4
C21 C20 H20 121.4
N4 C21 C20 128.33(15)
N4 C21 C16 110.11(13)
C20 C21 C16 121.55(16)
N4 C22 H22A 109.5
N4 C22 H22B 109.5
H22A C22 H22B 109.5
N4 C22 H22C 109.5
H22A C22 H22C 109.5
H22B C22 H22C 109.5
O2 N1 O1 123.28(19)
O2 N1 C1 118.2(2)
O1 N1 C1 118.6(2)
C14 N2 C8 113.89(13)
C15 N3 C7 115.86(12)
C14 N4 C21 108.01(13)
C14 N4 C22 125.93(14)
C21 N4 C22 126.01(14)
C9 O4 C10 122.18(12)
H1W O1W H2W 108.(3)

loop_
_geom_bond_atom_site_label_1
_geom_bond_atom_site_label_2
_geom_bond_distance
C1 C6 1.373(3)
C1 C2 1.378(3)
C1 N1 1.470(2)
C2 C3 1.382(2)
C2 H2 0.93
C3 C4 1.392(2)
C3 H3 0.93
C4 C5 1.397(2)
C4 C7 1.483(2)
C5 C6 1.377(2)
C5 H5 0.93
C6 H6 0.93
C7 N3 1.3526(19)
C7 C8 1.408(2)
C8 N2 1.3437(19)
C8 C9 1.510(2)
C9 O3 1.2075(19)
C9 O4 1.3250(19)
C10 O4 1.4943(19)
C10 C12 1.514(3)
C10 C13 1.518(3)
C10 C11 1.521(3)
C11 H11A 0.96
C11 H11B 0.96
C11 H11C 0.96
C12 H12A 0.96
C12 H12B 0.96
C12 H12C 0.96
C13 H13A 0.96
C13 H13B 0.96
C13 H13C 0.96
C14 N2 1.3248(19)
C14 N4 1.3645(19)
C14 C15 1.424(2)
C15 N3 1.3319(19)
C15 C16 1.441(2)
C16 C17 1.400(2)
C16 C21 1.409(2)
C17 C18 1.380(2)
C17 H17 0.93
C18 C19 1.394(3)
C18 H18 0.93
C19 C20 1.378(3)
C19 H19 0.93
C20 C21 1.394(2)
C20 H20 0.93
C21 N4 1.391(2)
C22 N4 1.457(2)
C22 H22A 0.96
C22 H22B 0.96
C22 H22C 0.96
N1 O2 1.216(3)
N1 O1 1.226(2)
O1W H1W 0.961(2)
O1W H2W 0.960(2)
